data_4338964
loop_
_publ_author_name
'Jerzykiewicz, Lucjan B.'
'Utko, J\'ozef'
'John, Lukasz'
'Duczmal, Marek'
'Sobota, Piotr'

_publ_section_title
;
 Titanium-manganese compound with a chiral Mn3Ti center.
;
_journal_issue 22
_journal_name_full 'Inorganic chemistry'
_journal_page_first 9024
_journal_page_last 9026
_journal_paper_doi 10.1021/ic7013094
_journal_volume 46
_journal_year 2007
_chemical_formula_moiety 'C21 H49 Cl3 Mn3 O12 Ti'
_chemical_formula_sum 'C21 H49 Cl3 Mn3 O12 Ti'
_chemical_formula_weight 812.64
_chemical_name_systematic
;
 ?
;
_space_group_IT_number 14
_symmetry_cell_setting monoclinic
_symmetry_Int_Tables_number 14
_symmetry_space_group_name_Hall '-P 2ybc'
_symmetry_space_group_name_H-M 'P 1 21/c 1'
_atom_sites_solution_hydrogens geom
_atom_sites_solution_primary direct
_atom_sites_solution_secondary difmap
_audit_creation_method SHELXL-97
_cell_angle_alpha 90.00
_cell_angle_beta 101.91(3)
_cell_angle_gamma 90.00
_cell_formula_units_Z 4
_cell_length_a 19.894(3)
_cell_length_b 11.390(3)
_cell_length_c 15.798(4)
_cell_measurement_reflns_used 16821
_cell_measurement_temperature 100(2)
_cell_measurement_theta_max 26
_cell_measurement_theta_min 3
_cell_volume 3502.7(14)
_computing_cell_refinement
;
CrysAlis RED, Oxford Diffraction Ltd.,
Version 1.171.13
;
_computing_data_collection
;
CrysAlis CCD, Oxford Diffraction Ltd.,
Version 1.171.13
;
_computing_data_reduction
;
CrysAlis RED, Oxford Diffraction Ltd.,
Version 1.171.13
;
_computing_molecular_graphics 'SHELXTL-NT V5.1, Bruker AXS 1999'
_computing_publication_material 'SHELXTL-NT V5.1, Bruker AXS 1999'
_computing_structure_refinement 'SHELXTL-NT V5.1, Bruker AXS 1999'
_computing_structure_solution 'SHELXTL-NT V5.1, Bruker AXS 1999'
_diffrn_ambient_temperature 100(2)
_diffrn_measured_fraction_theta_full 0.998
_diffrn_measured_fraction_theta_max 0.998
_diffrn_measurement_device_type 'Kuma KM4CCD kappa-axis diffractometer'
_diffrn_measurement_method \w
_diffrn_radiation_monochromator graphite
_diffrn_radiation_source 'Enhance (Mo) X-ray Source'
_diffrn_radiation_type MoK\a
_diffrn_radiation_wavelength 0.71073
_diffrn_reflns_av_R_equivalents 0.0368
_diffrn_reflns_av_sigmaI/netI 0.0390
_diffrn_reflns_limit_h_max 24
_diffrn_reflns_limit_h_min -24
_diffrn_reflns_limit_k_max 14
_diffrn_reflns_limit_k_min -14
_diffrn_reflns_limit_l_max 17
_diffrn_reflns_limit_l_min -19
_diffrn_reflns_number 26179
_diffrn_reflns_theta_full 26.50
_diffrn_reflns_theta_max 26.50
_diffrn_reflns_theta_min 3.14
_exptl_absorpt_coefficient_mu 1.555
_exptl_absorpt_correction_T_max 0.865
_exptl_absorpt_correction_T_min 0.684
_exptl_absorpt_correction_type analytical
_exptl_absorpt_process_details
;
CrysAlis RED, Oxford Diffraction Ltd.,
Version 1.171.13
Analytical numeric absorption correction using a multifaceted crystal
model based on expressions derived by R.C. Clark & J.S. Reid.
;
_exptl_crystal_colour colorless
_exptl_crystal_density_diffrn 1.541
_exptl_crystal_density_method 'not measured'
_exptl_crystal_description block
_exptl_crystal_F_000 1676
_exptl_crystal_size_max 0.160
_exptl_crystal_size_mid 0.119
_exptl_crystal_size_min 0.046
_refine_diff_density_max 0.749
_refine_diff_density_min -0.396
_refine_diff_density_rms 0.075
_refine_ls_extinction_method none
_refine_ls_goodness_of_fit_ref 1.072
_refine_ls_hydrogen_treatment constr
_refine_ls_matrix_type full
_refine_ls_number_parameters 370
_refine_ls_number_reflns 7241
_refine_ls_number_restraints 0
_refine_ls_restrained_S_all 1.072
_refine_ls_R_factor_all 0.0557
_refine_ls_R_factor_gt 0.0371
_refine_ls_shift/su_max 0.001
_refine_ls_shift/su_mean 0.000
_refine_ls_structure_factor_coef Fsqd
_refine_ls_weighting_details 'calc w=1/[\s^2^(Fo^2^)+(0.0464P)^2^+0.8577P] where P=(Fo^2^+2Fc^2^)/3'
_refine_ls_weighting_scheme calc
_refine_ls_wR_factor_gt 0.0853
_refine_ls_wR_factor_ref 0.0904
_reflns_number_gt 5646
_reflns_number_total 7241
_reflns_threshold_expression >2sigma(I)
_cod_data_source_file ic7013094-file003.cif
_cod_data_source_block CCDC647091
_cod_depositor_comments
;
The following automatic conversions were performed:

'_symmetry_cell_setting' value 'Monoclinic' changed to 'monoclinic'
according to
/usr/data/users/saulius/automatic-downloads/retrospective/ACS/lib/dictionaries/cif_core.dic
dictionary named 'cif_core.dic' version 2.4.2 from 2011-04-26.

Automatic conversion script
Id: cif_fix_values 2281 2013-09-26 08:29:07Z andrius 
;
_cod_original_sg_symbol_H-M 'P 21/c'
_cod_database_code 4338964

loop_
_symmetry_equiv_pos_as_xyz
'x, y, z'
'-x, y+1/2, -z+1/2'
'-x, -y, -z'
'x, -y-1/2, z-1/2'

loop_
_atom_site_label
_atom_site_type_symbol
_atom_site_fract_x
_atom_site_fract_y
_atom_site_fract_z
_atom_site_U_iso_or_equiv
_atom_site_adp_type
_atom_site_occupancy
_atom_site_symmetry_multiplicity
_atom_site_calc_flag
_atom_site_refinement_flags
Mn1 Mn 0.15924(2) 0.60057(4) 0.22967(3) 0.01805(11) Uani 1 1 d .
Mn2 Mn 0.29224(2) 0.77027(4) 0.23223(3) 0.01857(11) Uani 1 1 d .
Mn3 Mn 0.19324(2) 0.31783(4) 0.27911(3) 0.01763(11) Uani 1 1 d .
Cl1 Cl 0.08540(4) 0.41426(6) 0.21134(5) 0.02809(17) Uani 1 1 d .
Cl2 Cl 0.31791(5) 0.88404(8) 0.12091(5) 0.0427(2) Uani 1 1 d .
Cl3 Cl 0.19002(4) 0.19616(6) 0.39677(4) 0.02670(17) Uani 1 1 d .
Ti1 Ti 0.32619(2) 0.48904(4) 0.27307(3) 0.01539(12) Uani 1 1 d .
O1 O 0.37243(10) 0.42067(16) 0.36915(12) 0.0226(4) Uani 1 1 d .
O2 O 0.38735(9) 0.48097(17) 0.20343(12) 0.0226(4) Uani 1 1 d .
O10 O 0.13223(10) 0.61269(18) 0.07028(12) 0.0265(5) Uani 1 1 d .
O11 O 0.25903(9) 0.59035(15) 0.18204(11) 0.0168(4) Uani 1 1 d .
O20 O 0.06078(10) 0.71816(18) 0.20139(13) 0.0293(5) Uani 1 1 d .
O21 O 0.19300(10) 0.77502(17) 0.25129(12) 0.0253(5) Uani 1 1 d .
O30 O 0.12824(10) 0.61738(17) 0.37301(12) 0.0248(5) Uani 1 1 d .
O31 O 0.23183(9) 0.49032(15) 0.32230(11) 0.0162(4) Uani 1 1 d .
O40 O 0.34408(10) 0.87839(16) 0.34946(12) 0.0221(4) Uani 1 1 d .
O41 O 0.34537(9) 0.64881(16) 0.31976(11) 0.0185(4) Uani 1 1 d .
O50 O 0.18739(10) 0.17497(17) 0.17796(12) 0.0243(4) Uani 1 1 d .
O51 O 0.27589(10) 0.34721(16) 0.22136(12) 0.0220(4) Uani 1 1 d .
C1 C 0.39096(17) 0.3287(3) 0.42988(19) 0.0309(7) Uani 1 1 d .
C2 C 0.41424(17) 0.3769(3) 0.51843(19) 0.0349(8) Uani 1 1 d .
C3 C 0.44554(19) 0.2531(3) 0.4015(2) 0.0381(8) Uani 1 1 d .
C4 C 0.45576(15) 0.4479(3) 0.20192(19) 0.0263(7) Uani 1 1 d .
C5 C 0.46637(16) 0.4595(3) 0.11038(18) 0.0303(7) Uani 1 1 d .
C6 C 0.50557(16) 0.5232(3) 0.2645(2) 0.0399(8) Uani 1 1 d .
C11 C 0.25351(15) 0.5724(3) 0.09118(16) 0.0232(6) Uani 1 1 d .
C12 C 0.19461(15) 0.6467(3) 0.04346(18) 0.0282(7) Uani 1 1 d .
C13 C 0.09546(17) 0.5264(3) 0.0139(2) 0.0379(8) Uani 1 1 d .
C21 C 0.14661(16) 0.8569(3) 0.2610(2) 0.0329(7) Uani 1 1 d .
C22 C 0.08087(17) 0.8386(3) 0.1938(2) 0.0338(8) Uani 1 1 d .
C23 C -0.00258(16) 0.6923(3) 0.1440(2) 0.0381(8) Uani 1 1 d .
C31 C 0.23641(14) 0.5223(2) 0.41121(16) 0.0187(6) Uani 1 1 d .
C32 C 0.16612(14) 0.5327(3) 0.43090(17) 0.0225(6) Uani 1 1 d .
C33 C 0.06124(16) 0.6338(3) 0.3899(2) 0.0406(9) Uani 1 1 d .
C41 C 0.38981(14) 0.6915(2) 0.39528(17) 0.0214(6) Uani 1 1 d .
C42 C 0.35921(15) 0.8023(2) 0.42325(17) 0.0226(6) Uani 1 1 d .
C43 C 0.31260(17) 0.9867(3) 0.3674(2) 0.0328(7) Uani 1 1 d .
C51 C 0.29566(15) 0.2554(2) 0.17077(19) 0.0255(7) Uani 1 1 d .
C52 C 0.23207(16) 0.1990(3) 0.11870(18) 0.0292(7) Uani 1 1 d .
C53 C 0.12143(18) 0.1318(3) 0.1335(2) 0.0418(9) Uani 1 1 d .
H11 H 0.3495 0.2789 0.4293 0.037 Uiso 1 1 calc R
H21 H 0.3783 0.4276 0.5326 0.052 Uiso 1 1 calc R
H22 H 0.4563 0.4227 0.5210 0.052 Uiso 1 1 calc R
H23 H 0.4234 0.3121 0.5601 0.052 Uiso 1 1 calc R
H31 H 0.4274 0.2218 0.3435 0.057 Uiso 1 1 calc R
H32 H 0.4580 0.1880 0.4422 0.057 Uiso 1 1 calc R
H33 H 0.4863 0.3009 0.4004 0.057 Uiso 1 1 calc R
H41 H 0.4626 0.3640 0.2202 0.032 Uiso 1 1 calc R
H51 H 0.4334 0.4093 0.0720 0.045 Uiso 1 1 calc R
H52 H 0.5132 0.4353 0.1081 0.045 Uiso 1 1 calc R
H53 H 0.4594 0.5414 0.0916 0.045 Uiso 1 1 calc R
H61 H 0.4971 0.5132 0.3230 0.060 Uiso 1 1 calc R
H62 H 0.4991 0.6058 0.2474 0.060 Uiso 1 1 calc R
H63 H 0.5527 0.4993 0.2636 0.060 Uiso 1 1 calc R
H111 H 0.2448 0.4885 0.0767 0.028 Uiso 1 1 calc R
H112 H 0.2968 0.5956 0.0742 0.028 Uiso 1 1 calc R
H121 H 0.2043 0.7307 0.0565 0.034 Uiso 1 1 calc R
H122 H 0.1892 0.6352 -0.0197 0.034 Uiso 1 1 calc R
H131 H 0.0766 0.5621 -0.0424 0.057 Uiso 1 1 calc R
H132 H 0.0579 0.4954 0.0388 0.057 Uiso 1 1 calc R
H133 H 0.1266 0.4623 0.0064 0.057 Uiso 1 1 calc R
H211 H 0.1653 0.9361 0.2541 0.039 Uiso 1 1 calc R
H212 H 0.1367 0.8514 0.3198 0.039 Uiso 1 1 calc R
H221 H 0.0445 0.8923 0.2047 0.041 Uiso 1 1 calc R
H222 H 0.0889 0.8540 0.1350 0.041 Uiso 1 1 calc R
H231 H -0.0388 0.7427 0.1576 0.057 Uiso 1 1 calc R
H232 H -0.0145 0.6098 0.1506 0.057 Uiso 1 1 calc R
H233 H 0.0020 0.7065 0.0843 0.057 Uiso 1 1 calc R
H311 H 0.2608 0.5982 0.4229 0.022 Uiso 1 1 calc R
H312 H 0.2631 0.4621 0.4492 0.022 Uiso 1 1 calc R
H321 H 0.1425 0.4557 0.4231 0.027 Uiso 1 1 calc R
H322 H 0.1695 0.5581 0.4916 0.027 Uiso 1 1 calc R
H331 H 0.0650 0.6612 0.4495 0.061 Uiso 1 1 calc R
H332 H 0.0362 0.5592 0.3820 0.061 Uiso 1 1 calc R
H333 H 0.0365 0.6923 0.3497 0.061 Uiso 1 1 calc R
H411 H 0.4357 0.7081 0.3831 0.026 Uiso 1 1 calc R
H412 H 0.3950 0.6320 0.4419 0.026 Uiso 1 1 calc R
H421 H 0.3167 0.7841 0.4441 0.027 Uiso 1 1 calc R
H422 H 0.3922 0.8405 0.4708 0.027 Uiso 1 1 calc R
H431 H 0.3446 1.0306 0.4116 0.049 Uiso 1 1 calc R
H432 H 0.2706 0.9696 0.3885 0.049 Uiso 1 1 calc R
H433 H 0.3011 1.0336 0.3144 0.049 Uiso 1 1 calc R
H511 H 0.3232 0.1964 0.2089 0.031 Uiso 1 1 calc R
H512 H 0.3241 0.2875 0.1316 0.031 Uiso 1 1 calc R
H521 H 0.2092 0.2526 0.0722 0.035 Uiso 1 1 calc R
H522 H 0.2439 0.1253 0.0919 0.035 Uiso 1 1 calc R
H531 H 0.1275 0.0575 0.1047 0.063 Uiso 1 1 calc R
H532 H 0.0999 0.1895 0.0902 0.063 Uiso 1 1 calc R
H533 H 0.0920 0.1190 0.1753 0.063 Uiso 1 1 calc R

loop_
_atom_site_aniso_label
_atom_site_aniso_U_11
_atom_site_aniso_U_22
_atom_site_aniso_U_33
_atom_site_aniso_U_23
_atom_site_aniso_U_13
_atom_site_aniso_U_12
Mn1 0.0162(2) 0.0190(2) 0.0190(2) 0.00121(17) 0.00367(17) -0.00016(17)
Mn2 0.0199(2) 0.0177(2) 0.0174(2) 0.00405(17) 0.00218(17) -0.00154(17)
Mn3 0.0201(2) 0.0171(2) 0.0168(2) -0.00032(17) 0.00636(17) -0.00171(17)
Cl1 0.0249(4) 0.0254(4) 0.0323(4) 0.0019(3) 0.0020(3) -0.0031(3)
Cl2 0.0560(6) 0.0440(5) 0.0248(4) 0.0137(4) 0.0007(4) -0.0233(4)
Cl3 0.0373(4) 0.0241(4) 0.0210(4) 0.0044(3) 0.0113(3) 0.0011(3)
Ti1 0.0161(3) 0.0164(3) 0.0142(2) -0.00046(19) 0.00422(19) 0.00037(19)
O1 0.0262(11) 0.0211(10) 0.0199(10) 0.0048(8) 0.0034(9) 0.0070(8)
O2 0.0184(10) 0.0290(11) 0.0221(10) -0.0025(9) 0.0084(8) 0.0004(8)
O10 0.0206(11) 0.0353(12) 0.0213(10) -0.0057(9) -0.0011(9) -0.0031(9)
O11 0.0196(10) 0.0205(10) 0.0101(8) 0.0012(7) 0.0024(7) -0.0011(8)
O20 0.0225(11) 0.0310(12) 0.0335(11) 0.0011(9) 0.0037(9) 0.0009(9)
O21 0.0263(11) 0.0239(11) 0.0266(11) -0.0049(9) 0.0077(9) -0.0078(9)
O30 0.0215(10) 0.0298(12) 0.0253(11) 0.0045(9) 0.0097(9) 0.0079(9)
O31 0.0197(10) 0.0190(10) 0.0109(8) -0.0018(7) 0.0052(7) -0.0003(8)
O40 0.0269(11) 0.0167(10) 0.0220(10) 0.0009(8) 0.0037(9) 0.0003(8)
O41 0.0205(10) 0.0195(10) 0.0137(9) -0.0022(8) -0.0003(8) -0.0007(8)
O50 0.0292(11) 0.0230(11) 0.0225(10) -0.0056(8) 0.0094(9) -0.0076(9)
O51 0.0275(11) 0.0196(10) 0.0223(10) -0.0076(8) 0.0133(9) -0.0032(8)
C1 0.0397(19) 0.0260(17) 0.0270(16) 0.0033(13) 0.0074(14) 0.0088(14)
C2 0.040(2) 0.039(2) 0.0250(16) 0.0025(14) 0.0045(15) 0.0162(15)
C3 0.056(2) 0.0317(19) 0.0306(18) 0.0096(14) 0.0170(16) 0.0206(16)
C4 0.0214(15) 0.0295(17) 0.0297(16) 0.0017(13) 0.0096(13) 0.0044(13)
C5 0.0310(18) 0.0354(18) 0.0290(16) -0.0008(14) 0.0163(14) 0.0025(14)
C6 0.0247(18) 0.064(2) 0.0297(17) -0.0024(17) 0.0019(14) -0.0081(17)
C11 0.0267(16) 0.0322(17) 0.0110(13) 0.0006(12) 0.0049(12) -0.0017(13)
C12 0.0256(16) 0.0387(18) 0.0186(15) 0.0024(13) 0.0010(13) -0.0021(14)
C13 0.0326(19) 0.048(2) 0.0317(18) -0.0084(16) 0.0041(15) -0.0125(16)
C21 0.0311(18) 0.0321(18) 0.0321(17) -0.0002(14) -0.0012(14) -0.0050(14)
C22 0.0348(19) 0.0243(17) 0.0405(19) 0.0016(14) 0.0033(15) 0.0044(14)
C23 0.0249(18) 0.044(2) 0.0426(19) -0.0032(16) -0.0001(15) 0.0034(15)
C31 0.0216(15) 0.0196(14) 0.0155(13) -0.0033(11) 0.0051(11) 0.0002(11)
C32 0.0277(16) 0.0223(15) 0.0197(14) 0.0020(12) 0.0098(12) 0.0022(12)
C33 0.0289(19) 0.056(2) 0.041(2) 0.0066(17) 0.0163(16) 0.0147(17)
C41 0.0243(16) 0.0191(15) 0.0178(14) -0.0027(11) -0.0031(12) -0.0007(12)
C42 0.0242(16) 0.0223(15) 0.0197(14) -0.0018(12) 0.0003(12) -0.0030(12)
C43 0.0419(19) 0.0170(15) 0.0381(18) -0.0036(14) 0.0050(15) 0.0040(14)
C51 0.0317(17) 0.0213(15) 0.0277(16) -0.0084(13) 0.0158(14) -0.0020(13)
C52 0.043(2) 0.0275(17) 0.0215(15) -0.0065(13) 0.0159(14) -0.0073(14)
C53 0.042(2) 0.040(2) 0.043(2) -0.0174(17) 0.0073(17) -0.0178(17)

loop_
_atom_type_symbol
_atom_type_description
_atom_type_scat_dispersion_real
_atom_type_scat_dispersion_imag
_atom_type_scat_source
C C 0.0033 0.0016 'International Tables Vol C Tables 4.2.6.8 and 6.1.1.4'
H H 0.0000 0.0000 'International Tables Vol C Tables 4.2.6.8 and 6.1.1.4'
O O 0.0106 0.0060 'International Tables Vol C Tables 4.2.6.8 and 6.1.1.4'
Cl Cl 0.1484 0.1585 'International Tables Vol C Tables 4.2.6.8 and 6.1.1.4'
Ti Ti 0.2776 0.4457 'International Tables Vol C Tables 4.2.6.8 and 6.1.1.4'
Mn Mn 0.3368 0.7283 'International Tables Vol C Tables 4.2.6.8 and 6.1.1.4'

loop_
_geom_angle_atom_site_label_1
_geom_angle_atom_site_label_2
_geom_angle_atom_site_label_3
_geom_angle
_geom_angle_publ_flag
Cl1 Mn1 O10 86.10(6) yes
Cl1 Mn1 O11 116.15(6) yes
Cl1 Mn1 O20 90.84(6) yes
Cl1 Mn1 O21 163.17(7) yes
Cl1 Mn1 O30 85.54(6) yes
Cl1 Mn1 O31 83.45(6) yes
O10 Mn1 O11 71.66(7) yes
O10 Mn1 O20 77.03(8) yes
O10 Mn1 O21 96.19(8) yes
O10 Mn1 O30 152.46(7) yes
O10 Mn1 O31 132.77(7) yes
O11 Mn1 O20 136.26(8) yes
O11 Mn1 O21 80.22(8) yes
O11 Mn1 O30 135.13(7) yes
O11 Mn1 O31 72.22(7) yes
O20 Mn1 O21 73.54(8) yes
O20 Mn1 O30 76.90(7) yes
O20 Mn1 O31 148.75(8) yes
O21 Mn1 O30 84.82(8) yes
O21 Mn1 O31 106.55(8) yes
O30 Mn1 O31 72.04(7) yes
Cl2 Mn2 O11 109.63(6) yes
Cl2 Mn2 O21 117.59(7) yes
Cl2 Mn2 O40 100.36(6) yes
Cl2 Mn2 O41 135.38(7) yes
O11 Mn2 O21 81.64(8) yes
O11 Mn2 O40 145.91(7) yes
O11 Mn2 O41 72.57(7) yes
O21 Mn2 O40 98.82(8) yes
O21 Mn2 O41 106.91(8) yes
O40 Mn2 O41 74.79(8) yes
Cl1 Mn3 Cl3 116.70(4) yes
Cl1 Mn3 O31 87.28(6) yes
Cl1 Mn3 O50 95.78(6) yes
Cl1 Mn3 O51 116.06(7) yes
Cl3 Mn3 O31 110.75(6) yes
Cl3 Mn3 O50 97.45(6) yes
Cl3 Mn3 O51 127.17(7) yes
O31 Mn3 O50 146.71(8) yes
O31 Mn3 O51 74.32(8) yes
O50 Mn3 O51 74.61(8) yes
O1 Ti1 O2 101.69(9) yes
O1 Ti1 O11 165.55(9) yes
O1 Ti1 O31 91.73(9) yes
O1 Ti1 O41 93.36(9) yes
O1 Ti1 O51 97.04(9) yes
O2 Ti1 O11 91.39(8) yes
O2 Ti1 O31 163.58(8) yes
O2 Ti1 O41 99.93(9) yes
O2 Ti1 O51 93.08(9) yes
O11 Ti1 O31 76.50(7) yes
O11 Ti1 O41 78.18(8) yes
O11 Ti1 O51 88.27(8) yes
O31 Ti1 O41 88.55(8) yes
O31 Ti1 O51 75.74(8) yes
O41 Ti1 O51 161.35(9) yes
Mn1 Cl1 Mn3 83.80(4) yes
Ti1 O1 C1 156.29(19) yes
Ti1 O2 C4 142.68(18) yes
Mn1 O10 C12 107.16(15) yes
Mn1 O10 C13 125.14(18) yes
C12 O10 C13 111.3(2) yes
Mn1 O11 Mn2 92.86(7) yes
Mn1 O11 Ti1 106.17(8) yes
Mn1 O11 C11 116.68(16) yes
Mn2 O11 Ti1 99.24(8) yes
Mn2 O11 C11 116.12(17) yes
Ti1 O11 C11 121.04(17) yes
Mn1 O20 C22 108.99(18) yes
Mn1 O20 C23 126.86(18) yes
C22 O20 C23 111.6(2) yes
Mn1 O21 Mn2 103.61(9) yes
Mn1 O21 C21 118.09(19) yes
Mn2 O21 C21 137.52(19) yes
Mn1 O30 C32 109.56(16) yes
Mn1 O30 C33 126.95(17) yes
C32 O30 C33 111.0(2) yes
Mn1 O31 Mn3 99.51(8) yes
Mn1 O31 Ti1 105.07(8) yes
Mn1 O31 C31 113.74(14) yes
Mn3 O31 Ti1 99.04(8) yes
Mn3 O31 C31 119.00(14) yes
Ti1 O31 C31 117.80(16) yes
Mn2 O40 C42 108.49(14) yes
Mn2 O40 C43 118.69(17) yes
C42 O40 C43 112.7(2) yes
Mn2 O41 Ti1 109.40(9) yes
Mn2 O41 C41 118.30(15) yes
Ti1 O41 C41 132.16(15) yes
Mn3 O50 C52 111.84(17) yes
Mn3 O50 C53 119.85(18) yes
C52 O50 C53 111.7(2) yes
Mn3 O51 Ti1 109.25(9) yes
Mn3 O51 C51 117.87(17) yes
Ti1 O51 C51 131.01(18) yes
O1 C1 C2 110.6(3) yes
O1 C1 C3 108.7(2) yes
C2 C1 C3 112.5(3) no
O2 C4 C5 108.5(2) yes
O2 C4 C6 109.9(3) yes
C5 C4 C6 112.0(3) no
O11 C11 C12 108.1(2) yes
O10 C12 C11 109.1(2) yes
O21 C21 C22 109.7(3) yes
O20 C22 C21 106.6(3) yes
O31 C31 C32 110.5(2) yes
O30 C32 C31 108.1(2) yes
O41 C41 C42 108.4(2) yes
O40 C42 C41 107.3(2) yes
O51 C51 C52 108.8(2) yes
O50 C52 C51 106.7(2) yes
O1 C1 H11 108.32 no
C2 C1 H11 108.32 no
C3 C1 H11 108.30 no
C1 C2 H21 109.48 no
C1 C2 H22 109.47 no
C1 C2 H23 109.45 no
H21 C2 H22 109.50 no
H21 C2 H23 109.47 no
H22 C2 H23 109.46 no
C1 C3 H31 109.47 no
C1 C3 H32 109.51 no
C1 C3 H33 109.46 no
H31 C3 H32 109.47 no
H31 C3 H33 109.44 no
H32 C3 H33 109.49 no
O2 C4 H41 108.78 no
C5 C4 H41 108.75 no
C6 C4 H41 108.79 no
C4 C5 H51 109.50 no
C4 C5 H52 109.48 no
C4 C5 H53 109.43 no
H51 C5 H52 109.49 no
H51 C5 H53 109.47 no
H52 C5 H53 109.46 no
C4 C6 H61 109.48 no
C4 C6 H62 109.46 no
C4 C6 H63 109.49 no
H61 C6 H62 109.46 no
H61 C6 H63 109.48 no
H62 C6 H63 109.46 no
O11 C11 H111 110.08 no
O11 C11 H112 110.08 no
C12 C11 H111 110.09 no
C12 C11 H112 110.06 no
H111 C11 H112 108.42 no
O10 C12 H121 109.86 no
O10 C12 H122 109.84 no
C11 C12 H121 109.87 no
C11 C12 H122 109.84 no
H121 C12 H122 108.31 no
O10 C13 H131 109.46 no
O10 C13 H132 109.48 no
O10 C13 H133 109.47 no
H131 C13 H132 109.48 no
H131 C13 H133 109.45 no
H132 C13 H133 109.48 no
O21 C21 H211 109.70 no
O21 C21 H212 109.74 no
C22 C21 H211 109.69 no
C22 C21 H212 109.74 no
H211 C21 H212 108.21 no
O20 C22 H221 110.38 no
O20 C22 H222 110.38 no
C21 C22 H221 110.41 no
C21 C22 H222 110.41 no
H221 C22 H222 108.64 no
O20 C23 H231 109.50 no
O20 C23 H232 109.45 no
O20 C23 H233 109.50 no
H231 C23 H232 109.45 no
H231 C23 H233 109.49 no
H232 C23 H233 109.44 no
O31 C31 H311 109.54 no
O31 C31 H312 109.59 no
C32 C31 H311 109.52 no
C32 C31 H312 109.58 no
H311 C31 H312 108.10 no
O30 C32 H321 110.07 no
O30 C32 H322 110.09 no
C31 C32 H321 110.05 no
C31 C32 H322 110.07 no
H321 C32 H322 108.42 no
O30 C33 H331 109.50 no
O30 C33 H332 109.44 no
O30 C33 H333 109.44 no
H331 C33 H332 109.52 no
H331 C33 H333 109.49 no
H332 C33 H333 109.43 no
O41 C41 H411 110.03 no
O41 C41 H412 110.05 no
C42 C41 H411 110.01 no
C42 C41 H412 110.01 no
H411 C41 H412 108.39 no
O40 C42 H421 110.26 no
O40 C42 H422 110.22 no
C41 C42 H421 110.28 no
C41 C42 H422 110.26 no
H421 C42 H422 108.51 no
O40 C43 H431 109.45 no
O40 C43 H432 109.46 no
O40 C43 H433 109.52 no
H431 C43 H432 109.41 no
H431 C43 H433 109.50 no
H432 C43 H433 109.49 no
O51 C51 H511 109.92 no
O51 C51 H512 109.89 no
C52 C51 H511 109.93 no
C52 C51 H512 109.92 no
H511 C51 H512 108.32 no
O50 C52 H521 110.36 no
O50 C52 H522 110.42 no
C51 C52 H521 110.37 no
C51 C52 H522 110.39 no
H521 C52 H522 108.61 no
O50 C53 H531 109.48 no
O50 C53 H532 109.48 no
O50 C53 H533 109.51 no
H531 C53 H532 109.43 no
H531 C53 H533 109.46 no
H532 C53 H533 109.47 no

loop_
_geom_bond_atom_site_label_1
_geom_bond_atom_site_label_2
_geom_bond_distance
_geom_bond_publ_flag
Mn1 Cl1 2.563(1) yes
Mn2 Cl2 2.325(2) yes
Mn3 Cl1 2.451(2) yes
Mn3 Cl3 2.330(1) yes
Mn1 O11 2.267(2) yes
Mn1 O21 2.103(2) yes
Mn1 O31 2.221(2) yes
Mn2 O11 2.247(2) yes
Mn2 O21 2.058(2) yes
Mn2 O41 2.083(2) yes
Mn3 O31 2.168(2) yes
Mn3 O51 2.066(2) yes
Mn1 O10 2.468(2) yes
Mn1 O20 2.339(2) yes
Mn1 O30 2.474(2) yes
Mn2 O40 2.285(2) yes
Mn3 O50 2.267(2) yes
Ti1 O1 1.783(2) yes
Ti1 O2 1.803(2) yes
Ti1 O11 2.096(2) yes
Ti1 O31 2.175(2) yes
Ti1 O41 1.971(2) yes
Ti1 O51 1.985(2) yes
O1 C1 1.417(4) no
O2 C4 1.417(4) no
O10 C12 1.445(4) no
O10 C13 1.423(4) no
O11 C11 1.431(3) no
O20 C22 1.441(4) no
O20 C23 1.423(4) no
O21 C21 1.343(4) no
O30 C32 1.432(4) no
O30 C33 1.425(4) no
O31 C31 1.436(3) no
O40 C42 1.434(3) no
O40 C43 1.438(4) no
O41 C41 1.416(3) no
O50 C52 1.444(4) no
O50 C53 1.441(4) no
O51 C51 1.420(4) no
C1 C2 1.485(4) no
C1 C3 1.524(5) no
C4 C5 1.510(4) no
C4 C6 1.513(5) no
C11 C12 1.514(4) no
C21 C22 1.519(5) no
C31 C32 1.499(4) no
C41 C42 1.506(4) no
C51 C52 1.503(4) no
C1 H11 1.0001 no
C2 H21 0.9797 no
C2 H22 0.9798 no
C2 H23 0.9803 no
C3 H31 0.9803 no
C3 H32 0.9797 no
C3 H33 0.9801 no
C4 H41 1.0006 no
C5 H51 0.9798 no
C5 H52 0.9799 no
C5 H53 0.9802 no
C6 H61 0.9801 no
C6 H62 0.9802 no
C6 H63 0.9800 no
C11 H111 0.9899 no
C11 H112 0.9900 no
C12 H121 0.9896 no
C12 H122 0.9900 no
C13 H131 0.9802 no
C13 H132 0.9798 no
C13 H133 0.9800 no
C21 H211 0.9903 no
C21 H212 0.9898 no
C22 H221 0.9898 no
C22 H222 0.9900 no
C23 H231 0.9797 no
C23 H232 0.9805 no
C23 H233 0.9799 no
C31 H311 0.9904 no
C31 H312 0.9895 no
C32 H321 0.9901 no
C32 H322 0.9898 no
C33 H331 0.9793 no
C33 H332 0.9801 no
C33 H333 0.9803 no
C41 H411 0.9901 no
C41 H412 0.9898 no
C42 H421 0.9899 no
C42 H422 0.9903 no
C43 H431 0.9804 no
C43 H432 0.9805 no
C43 H433 0.9794 no
C51 H511 0.9897 no
C51 H512 0.9902 no
C52 H521 0.9904 no
C52 H522 0.9895 no
C53 H531 0.9803 no
C53 H532 0.9803 no
C53 H533 0.9797 no

loop_
_geom_hbond_atom_site_label_D
_geom_hbond_atom_site_label_H
_geom_hbond_atom_site_label_A
_geom_hbond_distance_DH
_geom_hbond_distance_HA
_geom_hbond_distance_DA
_geom_hbond_angle_DHA
_geom_hbond_publ_flag
C13 H132 Cl1 0.98 2.82 3.414(3) 120 yes
C33 H333 O20 0.98 2.51 3.127(4) 121 yes

loop_
_geom_torsion_atom_site_label_1
_geom_torsion_atom_site_label_2
_geom_torsion_atom_site_label_3
_geom_torsion_atom_site_label_4
_geom_torsion
_geom_torsion_publ_flag
O10 Mn1 Cl1 Mn3 116.99(6) yes
O11 Mn1 Cl1 Mn3 49.62(6) yes
O20 Mn1 Cl1 Mn3 -166.07(6) yes
O30 Mn1 Cl1 Mn3 -89.28(6) yes
O31 Mn1 Cl1 Mn3 -16.88(6) yes
Cl1 Mn1 O10 C12 -138.68(18) yes
Cl1 Mn1 O10 C13 -5.7(2) yes
O11 Mn1 O10 C12 -19.47(17) yes
O11 Mn1 O10 C13 113.5(2) yes
O20 Mn1 O10 C12 129.55(19) yes
O20 Mn1 O10 C13 -97.4(2) yes
O21 Mn1 O10 C12 58.06(19) yes
O21 Mn1 O10 C13 -168.9(2) yes
O30 Mn1 O10 C12 148.74(19) yes
O30 Mn1 O10 C13 -78.2(3) yes
O31 Mn1 O10 C12 -61.3(2) yes
O31 Mn1 O10 C13 71.7(2) yes
Cl1 Mn1 O11 Mn2 -174.89(5) yes
Cl1 Mn1 O11 Ti1 -74.41(8) yes
Cl1 Mn1 O11 C11 63.88(19) yes
O10 Mn1 O11 Mn2 109.15(8) yes
O10 Mn1 O11 Ti1 -150.36(10) yes
O10 Mn1 O11 C11 -12.08(18) yes
O20 Mn1 O11 Mn2 62.65(11) yes
O20 Mn1 O11 Ti1 163.13(9) yes
O20 Mn1 O11 C11 -58.6(2) yes
O21 Mn1 O11 Mn2 9.22(7) yes
O21 Mn1 O11 Ti1 109.71(9) yes
O21 Mn1 O11 C11 -112.01(19) yes
O30 Mn1 O11 Mn2 -63.15(11) yes
O30 Mn1 O11 Ti1 37.33(13) yes
O30 Mn1 O11 C11 175.62(18) yes
O31 Mn1 O11 Mn2 -101.80(8) yes
O31 Mn1 O11 Ti1 -1.32(7) yes
O31 Mn1 O11 C11 137.0(2) no
Cl1 Mn1 O20 C22 -172.11(17) no
Cl1 Mn1 O20 C23 -33.9(2) no
O10 Mn1 O20 C22 -86.30(18) no
O10 Mn1 O20 C23 51.9(2) no
O11 Mn1 O20 C22 -41.3(2) no
O11 Mn1 O20 C23 96.8(2) no
O21 Mn1 O20 C22 14.27(17) no
O21 Mn1 O20 C23 152.4(2) no
O30 Mn1 O20 C22 102.67(18) no
O30 Mn1 O20 C23 -119.2(2) no
O31 Mn1 O20 C22 109.2(2) no
O31 Mn1 O20 C23 -112.7(2) no
O10 Mn1 O21 Mn2 -80.48(9) yes
O10 Mn1 O21 C21 91.1(2) no
O11 Mn1 O21 Mn2 -10.35(8) yes
O11 Mn1 O21 C21 161.2(2) no
O20 Mn1 O21 Mn2 -154.98(10) yes
O20 Mn1 O21 C21 16.61(19) no
O30 Mn1 O21 Mn2 127.18(9) yes
O30 Mn1 O21 C21 -61.2(2) no
O31 Mn1 O21 Mn2 57.66(10) no
O31 Mn1 O21 C21 -130.75(19) no
Cl1 Mn1 O30 C32 74.84(17) no
Cl1 Mn1 O30 C33 -63.1(2) no
O10 Mn1 O30 C32 147.55(18) no
O10 Mn1 O30 C33 9.6(3) no
O11 Mn1 O30 C32 -48.4(2) no
O11 Mn1 O30 C33 173.6(2) no
O20 Mn1 O30 C32 166.75(18) no
O20 Mn1 O30 C33 28.8(2) no
O21 Mn1 O30 C32 -118.98(18) no
O21 Mn1 O30 C33 103.0(2) no
O31 Mn1 O30 C32 -9.71(17) no
O31 Mn1 O30 C33 -147.7(2) no
Cl1 Mn1 O31 Mn3 19.32(6) yes
Cl1 Mn1 O31 Ti1 121.45(7) yes
Cl1 Mn1 O31 C31 -108.31(16) no
O10 Mn1 O31 Mn3 -59.17(11) yes
O10 Mn1 O31 Ti1 42.96(12) yes
O10 Mn1 O31 C31 173.20(15) no
O11 Mn1 O31 Mn3 -100.86(8) yes
O11 Mn1 O31 Ti1 1.27(7) yes
O11 Mn1 O31 C31 131.50(17) no
O20 Mn1 O31 Mn3 100.07(14) yes
O20 Mn1 O31 Ti1 -157.81(11) yes
O20 Mn1 O31 C31 -27.6(2) no
O21 Mn1 O31 Mn3 -174.52(8) yes
O21 Mn1 O31 Ti1 -72.40(9) yes
O21 Mn1 O31 C31 57.84(17) no
O30 Mn1 O31 Mn3 106.74(8) yes
O30 Mn1 O31 Ti1 -151.14(9) no
O30 Mn1 O31 C31 -20.90(15) no
Cl2 Mn2 O11 Mn1 -125.78(6) yes
Cl2 Mn2 O11 Ti1 127.32(6) yes
Cl2 Mn2 O11 C11 -4.10(19) yes
O21 Mn2 O11 Mn1 -9.38(7) yes
O21 Mn2 O11 Ti1 -116.28(9) yes
O21 Mn2 O11 C11 112.30(18) no
O40 Mn2 O11 Mn1 84.02(13) yes
O40 Mn2 O11 Ti1 -22.88(16) yes
O40 Mn2 O11 C11 -154.30(18) no
O41 Mn2 O11 Mn1 101.37(8) yes
O41 Mn2 O11 Ti1 -5.53(8) yes
O41 Mn2 O11 C11 -136.95(19) no
Cl2 Mn2 O21 Mn1 118.24(7) yes
Cl2 Mn2 O21 C21 -50.7(3) no
O11 Mn2 O21 Mn1 10.41(8) yes
O11 Mn2 O21 C21 -158.6(3) no
O40 Mn2 O21 Mn1 -135.11(8) yes
O40 Mn2 O21 C21 55.9(3) no
O41 Mn2 O21 Mn1 -58.43(10) yes
O41 Mn2 O21 C21 132.6(3) no
Cl2 Mn2 O40 C42 -156.11(16) no
Cl2 Mn2 O40 C43 73.7(2) no
O11 Mn2 O40 C42 -4.5(2) no
O11 Mn2 O40 C43 -134.76(19) no
O21 Mn2 O40 C42 83.57(17) no
O21 Mn2 O40 C43 -46.7(2) no
O41 Mn2 O40 C42 -21.67(17) no
O41 Mn2 O40 C43 -151.9(2) no
Cl2 Mn2 O41 Ti1 -94.41(10) yes
Cl2 Mn2 O41 C41 81.82(19) no
O11 Mn2 O41 Ti1 6.15(8) yes
O11 Mn2 O41 C41 -177.62(19) no
O21 Mn2 O41 Ti1 81.39(10) yes
O21 Mn2 O41 C41 -102.38(18) no
O40 Mn2 O41 Ti1 176.18(11) yes
O40 Mn2 O41 C41 -7.60(17) no
Cl3 Mn3 Cl1 Mn1 129.11(4) yes
O31 Mn3 Cl1 Mn1 17.21(6) yes
O50 Mn3 Cl1 Mn1 -129.54(6) yes
O51 Mn3 Cl1 Mn1 -53.86(7) yes
Cl1 Mn3 O31 Mn1 -20.13(7) yes
Cl1 Mn3 O31 Ti1 -127.20(7) yes
Cl1 Mn3 O31 C31 103.89(17) no
Cl3 Mn3 O31 Mn1 -137.71(6) yes
Cl3 Mn3 O31 Ti1 115.21(6) yes
Cl3 Mn3 O31 C31 -13.69(18) no
O50 Mn3 O31 Mn1 76.27(14) yes
O50 Mn3 O31 Ti1 -30.80(16) yes
O50 Mn3 O31 C31 -159.71(17) no
O51 Mn3 O31 Mn1 97.91(9) yes
O51 Mn3 O31 Ti1 -9.16(8) yes
O51 Mn3 O31 C31 -138.07(18) no
Cl1 Mn3 O50 C52 102.18(17) no
Cl1 Mn3 O50 C53 -31.3(2) no
Cl3 Mn3 O50 C52 -139.87(17) no
Cl3 Mn3 O50 C53 86.62(19) no
O31 Mn3 O50 C52 8.3(2) no
O31 Mn3 O50 C53 -125.2(2) no
O51 Mn3 O50 C52 -13.29(17) no
O51 Mn3 O50 C53 -146.8(2) no
Cl1 Mn3 O51 Ti1 89.44(9) yes
Cl1 Mn3 O51 C51 -104.43(18) no
Cl3 Mn3 O51 Ti1 -93.89(9) no
Cl3 Mn3 O51 C51 72.2(2) no
O31 Mn3 O51 Ti1 10.52(9) yes
O31 Mn3 O51 C51 176.6(2) no
O50 Mn3 O51 Ti1 178.40(11) yes
O50 Mn3 O51 C51 -15.48(18) no
O2 Ti1 O1 C1 -101.1(5) no
O31 Ti1 O1 C1 69.4(5) no
O41 Ti1 O1 C1 158.0(5) no
O51 Ti1 O1 C1 -6.5(5) no
O1 Ti1 O2 C4 -5.4(3) no
O11 Ti1 O2 C4 168.4(3) no
O41 Ti1 O2 C4 90.1(3) no
O51 Ti1 O2 C4 -103.3(3) no
O2 Ti1 O11 Mn1 170.11(9) yes
O2 Ti1 O11 Mn2 -94.16(9) yes
O2 Ti1 O11 C11 34.0(2) no
O31 Ti1 O11 Mn1 1.32(8) yes
O31 Ti1 O11 Mn2 97.05(8) yes
O31 Ti1 O11 C11 -134.7(2) no
O41 Ti1 O11 Mn1 -90.03(9) yes
O41 Ti1 O11 Mn2 5.70(8) yes
O41 Ti1 O11 C11 133.9(2) no
O51 Ti1 O11 Mn1 77.07(9) yes
O51 Ti1 O11 Mn2 172.80(9) yes
O51 Ti1 O11 C11 -59.0(2) no
O1 Ti1 O31 Mn1 170.17(9) yes
O1 Ti1 O31 Mn3 -87.35(9) yes
O1 Ti1 O31 C31 42.35(16) no
O11 Ti1 O31 Mn1 -1.34(8) yes
O11 Ti1 O31 Mn3 101.14(8) yes
O11 Ti1 O31 C31 -129.16(16) no
O41 Ti1 O31 Mn1 76.85(8) yes
O41 Ti1 O31 Mn3 179.33(8) yes
O41 Ti1 O31 C31 -50.97(16) no
O51 Ti1 O31 Mn1 -93.00(9) yes
O51 Ti1 O31 Mn3 9.48(8) yes
O51 Ti1 O31 C31 139.17(16) no
O1 Ti1 O41 Mn2 -174.60(10) yes
O1 Ti1 O41 C41 9.9(2) no
O2 Ti1 O41 Mn2 82.91(10) yes
O2 Ti1 O41 C41 -92.6(2) no
O11 Ti1 O41 Mn2 -6.43(9) yes
O11 Ti1 O41 C41 178.1(2) no
O31 Ti1 O41 Mn2 -82.95(9) yes
O31 Ti1 O41 C41 101.5(2) no
O1 Ti1 O51 Mn3 79.59(11) yes
O1 Ti1 O51 C51 -84.1(2) no
O2 Ti1 O51 Mn3 -178.23(10) yes
O2 Ti1 O51 C51 18.1(2) no
O11 Ti1 O51 Mn3 -86.92(10) yes
O11 Ti1 O51 C51 109.4(2) no
O31 Ti1 O51 Mn3 -10.41(8) yes
O31 Ti1 O51 C51 -174.1(2) no
Ti1 O1 C1 C2 -149.5(4) no
Ti1 O1 C1 C3 86.5(5) no
Ti1 O2 C4 C5 174.9(2) no
Ti1 O2 C4 C6 -62.3(4) no
Mn1 O10 C12 C11 46.7(3) no
C13 O10 C12 C11 -93.4(3) no
Mn1 O11 C11 C12 40.7(3) no
Mn2 O11 C11 C12 -67.3(3) no
Ti1 O11 C11 C12 172.48(18) no
Mn1 O20 C22 C21 -38.0(3) no
C23 O20 C22 C21 177.1(2) no
Mn1 O21 C21 C22 -43.5(3) no
Mn2 O21 C21 C22 124.3(3) no
Mn1 O30 C32 C31 36.5(2) no
C33 O30 C32 C31 -178.5(2) no
Mn1 O31 C31 C32 49.5(2) no
Mn3 O31 C31 C32 -67.2(2) no
Ti1 O31 C31 C32 173.12(17) no
Mn2 O40 C42 C41 44.9(2) no
C43 O40 C42 C41 178.4(2) no
Mn2 O41 C41 C42 34.2(3) no
Ti1 O41 C41 C42 -150.62(18) no
Mn3 O50 C52 C51 36.5(3) no
C53 O50 C52 C51 173.9(3) no
Mn3 O51 C51 C52 40.6(3) no
Ti1 O51 C51 C52 -156.85(19) no
O11 C11 C12 O10 -58.8(3) no
O21 C21 C22 O20 53.3(3) no
O31 C31 C32 O30 -57.3(3) no
O41 C41 C42 O40 -51.8(3) no
O51 C51 C52 O50 -48.8(3) no
